data_4125284
loop_
_publ_author_name
'Xue, Weichao'
'Qu, Zheng-Wang'
'Grimme, Stefan'
'Oestreich, Martin'

_publ_section_title
;
 Copper-Catalyzed Cross-Coupling of Silicon Pronucleophiles with
 Unactivated Alkyl Electrophiles Coupled with Radical Cyclization.
;
_journal_issue 43
_journal_name_full 'Journal of the American Chemical Society'
_journal_page_first 14222
_journal_page_last 14225
_journal_paper_doi 10.1021/jacs.6b09596
_journal_volume 138
_journal_year 2016
_chemical_formula_sum 'C18 H26 O2 Si'
_chemical_formula_weight 302.48
_chemical_name_systematic
; 
 ? 
;
_space_group_IT_number 33
_symmetry_cell_setting orthorhombic
_symmetry_space_group_name_Hall 'P 2c -2n'
_symmetry_space_group_name_H-M 'P n a 21'
_atom_sites_solution_hydrogens geom
_atom_sites_solution_primary direct
_atom_sites_solution_secondary difmap
_audit_creation_method 'CrysAlisPro 1.171.38.43c (Rigaku OD, 2015)'
_cell_angle_alpha 90.00
_cell_angle_beta 90.00
_cell_angle_gamma 90.00
_cell_formula_units_Z 4
_cell_length_a 8.7705(3)
_cell_length_b 11.8484(5)
_cell_length_c 16.7993(6)
_cell_measurement_reflns_used 3059
_cell_measurement_temperature 150(2)
_cell_measurement_theta_max 70.6390
_cell_measurement_theta_min 4.5710
_cell_volume 1745.72(11)
_computing_cell_refinement 'CrysAlisPro 1.171.38.43c (Rigaku OD, 2015)'
_computing_data_collection 'CrysAlisPro 1.171.38.43c (Rigaku OD, 2015)'
_computing_data_reduction 'CrysAlisPro 1.171.38.43c (Rigaku OD, 2015)'
_computing_structure_refinement 'SHELXL-97 (Sheldrick, 1997)'
_computing_structure_solution 'SHELXS-97 (Sheldrick, 1990)'
_diffrn_ambient_environment N~2~
_diffrn_ambient_temperature 150.00(10)
_diffrn_detector 'CCD plate'
_diffrn_detector_area_resol_mean 10.5435
_diffrn_detector_type Atlas
_diffrn_measured_fraction_theta_full 1.000
_diffrn_measured_fraction_theta_max 1.000
_diffrn_measurement_device 'four-circle diffractometer'
_diffrn_measurement_device_type 'SuperNova, Single source at offset, Atlas'
_diffrn_measurement_method '\w scans'
_diffrn_radiation_monochromator mirror
_diffrn_radiation_probe x-ray
_diffrn_radiation_type 'Cu K\a'
_diffrn_radiation_wavelength 1.54184
_diffrn_reflns_av_R_equivalents 0.0277
_diffrn_reflns_av_sigmaI/netI 0.0307
_diffrn_reflns_limit_h_max 10
_diffrn_reflns_limit_h_min -9
_diffrn_reflns_limit_k_max 14
_diffrn_reflns_limit_k_min -12
_diffrn_reflns_limit_l_max 20
_diffrn_reflns_limit_l_min -18
_diffrn_reflns_number 6283
_diffrn_reflns_theta_full 67.48
_diffrn_reflns_theta_max 67.48
_diffrn_reflns_theta_min 4.57
_diffrn_source 'sealed X-ray tube'
_diffrn_source_type 'SuperNova (Cu) X-ray Source'
_exptl_absorpt_coefficient_mu 1.195
_exptl_absorpt_correction_T_max 0.9232
_exptl_absorpt_correction_T_min 0.7961
_exptl_absorpt_correction_type multi-scan
_exptl_absorpt_process_details
;
CrysAlisPro 1.171.38.43c (Rigaku Oxford Diffraction, 2015)
Empirical absorption correction using spherical harmonics,
 implemented in SCALE3 ABSPACK scaling algorithm.
;
_exptl_crystal_colour colourless
_exptl_crystal_density_diffrn 1.151
_exptl_crystal_density_method 'not measured'
_exptl_crystal_description block
_exptl_crystal_F_000 656
_exptl_crystal_size_max 0.20
_exptl_crystal_size_mid 0.10
_exptl_crystal_size_min 0.07
_refine_diff_density_max 0.182
_refine_diff_density_min -0.178
_refine_diff_density_rms 0.033
_refine_ls_abs_structure_details 'Flack H D (1983), Acta Cryst. A39, 876-881'
_refine_ls_abs_structure_Flack 0.18(3)
_refine_ls_extinction_method none
_refine_ls_goodness_of_fit_ref 1.057
_refine_ls_hydrogen_treatment constr
_refine_ls_matrix_type full
_refine_ls_number_parameters 193
_refine_ls_number_reflns 2847
_refine_ls_number_restraints 1
_refine_ls_restrained_S_all 1.057
_refine_ls_R_factor_all 0.0387
_refine_ls_R_factor_gt 0.0345
_refine_ls_shift/su_max 0.001
_refine_ls_shift/su_mean 0.000
_refine_ls_structure_factor_coef Fsqd
_refine_ls_weighting_details 'calc w=1/[\s^2^(Fo^2^)+(0.0408P)^2^+0.4873P] where P=(Fo^2^+2Fc^2^)/3'
_refine_ls_weighting_scheme calc
_refine_ls_wR_factor_gt 0.0816
_refine_ls_wR_factor_ref 0.0912
_reflns_number_gt 2646
_reflns_number_total 2847
_reflns_threshold_expression >2sigma(I)
_cod_data_source_file ja6b09596_si_002.cif
_cod_data_source_block cu-1973
_cod_depositor_comments 'Adding full bibliography for 4125284.cif.'
_cod_original_cell_volume 1745.73(11)
_cod_original_sg_symbol_H-M Pna2(1)
_cod_database_code 4125284

loop_
_symmetry_equiv_pos_as_xyz
'x, y, z'
'-x, -y, z+1/2'
'x+1/2, -y+1/2, z'
'-x+1/2, y+1/2, z+1/2'

loop_
_atom_site_label
_atom_site_type_symbol
_atom_site_fract_x
_atom_site_fract_y
_atom_site_fract_z
_atom_site_U_iso_or_equiv
_atom_site_adp_type
_atom_site_occupancy
_atom_site_symmetry_multiplicity
_atom_site_calc_flag
_atom_site_refinement_flags
Si1 Si 0.80388(7) 0.61394(5) 0.46675(4) 0.03490(15) Uani 1 1 d .
O1 O 0.4659(2) 0.26269(15) 0.38923(11) 0.0426(4) Uani 1 1 d .
O2 O 0.5716(2) 0.22064(15) 0.26592(12) 0.0490(5) Uani 1 1 d .
C1 C 0.6135(2) 0.54295(19) 0.45379(16) 0.0378(6) Uani 1 1 d .
H1A H 0.5570 0.5494 0.5046 0.045 Uiso 1 1 calc R
H1B H 0.5553 0.5854 0.4132 0.045 Uiso 1 1 calc R
C2 C 0.6153(3) 0.4187(2) 0.42939(16) 0.0348(5) Uani 1 1 d .
H2A H 0.6904 0.3786 0.4642 0.042 Uiso 1 1 calc R
C3 C 0.4599(3) 0.3608(2) 0.43966(16) 0.0385(6) Uani 1 1 d .
H3A H 0.3779 0.4126 0.4202 0.046 Uiso 1 1 calc R
C4 C 0.6010(3) 0.2672(2) 0.34029(17) 0.0394(6) Uani 1 1 d .
H4A H 0.6813 0.2202 0.3665 0.047 Uiso 1 1 calc R
C5 C 0.6532(3) 0.3904(2) 0.34323(16) 0.0371(5) Uani 1 1 d .
H5A H 0.7659 0.3947 0.3348 0.044 Uiso 1 1 calc R
C6 C 0.5714(3) 0.4643(2) 0.28236(17) 0.0434(6) Uani 1 1 d .
H6A H 0.6281 0.5359 0.2754 0.052 Uiso 1 1 calc R
H6B H 0.4679 0.4827 0.3020 0.052 Uiso 1 1 calc R
C7 C 0.5596(4) 0.4035(3) 0.20235(18) 0.0545(8) Uani 1 1 d .
H7A H 0.4998 0.4500 0.1646 0.065 Uiso 1 1 calc R
H7B H 0.6628 0.3925 0.1798 0.065 Uiso 1 1 calc R
C8 C 0.4837(4) 0.2914(3) 0.21318(19) 0.0547(7) Uani 1 1 d .
H8A H 0.3803 0.3025 0.2356 0.066 Uiso 1 1 calc R
H8B H 0.4729 0.2537 0.1609 0.066 Uiso 1 1 calc R
C9 C 0.4252(3) 0.3264(2) 0.52294(17) 0.0442(6) Uani 1 1 d .
H9 H 0.4873 0.2697 0.5463 0.053 Uiso 1 1 calc R
C10 C 0.3160(3) 0.3684(3) 0.5660(2) 0.0558(8) Uani 1 1 d .
H10A H 0.2516 0.4253 0.5446 0.067 Uiso 1 1 calc R
H10B H 0.3006 0.3423 0.6188 0.067 Uiso 1 1 calc R
C11 C 0.9057(3) 0.6287(2) 0.36939(15) 0.0352(5) Uani 1 1 d .
C12 C 0.8781(3) 0.7211(2) 0.31981(15) 0.0417(6) Uani 1 1 d .
H12A H 0.8101 0.7785 0.3372 0.050 Uiso 1 1 calc R
C13 C 0.9469(3) 0.7314(2) 0.24610(16) 0.0479(7) Uani 1 1 d .
H13A H 0.9258 0.7951 0.2136 0.058 Uiso 1 1 calc R
C14 C 1.0460(3) 0.6492(2) 0.21984(18) 0.0504(7) Uani 1 1 d .
H14A H 1.0933 0.6559 0.1692 0.061 Uiso 1 1 calc R
C15 C 1.0762(3) 0.5575(2) 0.26739(18) 0.0500(7) Uani 1 1 d .
H15A H 1.1445 0.5007 0.2495 0.060 Uiso 1 1 calc R
C16 C 1.0075(3) 0.5476(2) 0.34134(17) 0.0424(6) Uani 1 1 d .
H16A H 1.0302 0.4840 0.3737 0.051 Uiso 1 1 calc R
C17 C 0.7674(4) 0.7576(2) 0.50840(18) 0.0497(7) Uani 1 1 d .
H17A H 0.8644 0.7977 0.5146 0.075 Uiso 1 1 calc R
H17B H 0.7177 0.7506 0.5604 0.075 Uiso 1 1 calc R
H17C H 0.7011 0.7998 0.4721 0.075 Uiso 1 1 calc R
C18 C 0.9200(3) 0.5289(3) 0.53709(19) 0.0527(7) Uani 1 1 d .
H18A H 1.0164 0.5679 0.5478 0.079 Uiso 1 1 calc R
H18B H 0.9411 0.4548 0.5136 0.079 Uiso 1 1 calc R
H18C H 0.8638 0.5190 0.5870 0.079 Uiso 1 1 calc R

loop_
_atom_site_aniso_label
_atom_site_aniso_U_11
_atom_site_aniso_U_22
_atom_site_aniso_U_33
_atom_site_aniso_U_23
_atom_site_aniso_U_13
_atom_site_aniso_U_12
Si1 0.0360(3) 0.0325(3) 0.0363(3) -0.0001(3) -0.0008(3) -0.0039(3)
O1 0.0395(9) 0.0373(9) 0.0510(11) -0.0054(8) -0.0004(8) -0.0086(8)
O2 0.0473(10) 0.0426(10) 0.0572(12) -0.0145(10) -0.0016(9) -0.0030(8)
C1 0.0361(11) 0.0334(12) 0.0438(16) 0.0015(11) 0.0013(10) 0.0007(9)
C2 0.0303(11) 0.0323(12) 0.0417(14) 0.0000(11) -0.0026(10) -0.0014(9)
C3 0.0318(12) 0.0340(12) 0.0498(16) 0.0023(11) -0.0049(10) -0.0024(10)
C4 0.0362(12) 0.0349(13) 0.0470(15) 0.0005(12) -0.0038(11) -0.0009(10)
C5 0.0292(11) 0.0320(12) 0.0500(15) 0.0005(11) -0.0019(10) 0.0005(10)
C6 0.0495(14) 0.0370(13) 0.0438(15) 0.0013(12) -0.0013(12) 0.0004(11)
C7 0.0654(19) 0.0563(18) 0.0419(17) -0.0012(14) 0.0014(14) -0.0074(15)
C8 0.0563(17) 0.0611(18) 0.0467(17) -0.0116(15) -0.0063(14) -0.0063(15)
C9 0.0434(14) 0.0379(14) 0.0511(17) 0.0022(13) -0.0043(12) -0.0092(12)
C10 0.0515(16) 0.0622(19) 0.0536(19) 0.0041(15) 0.0091(14) -0.0030(14)
C11 0.0339(12) 0.0337(13) 0.0382(14) -0.0028(10) -0.0034(10) -0.0056(10)
C12 0.0464(14) 0.0328(13) 0.0460(17) -0.0013(11) -0.0023(11) -0.0021(11)
C13 0.0630(17) 0.0420(15) 0.0387(15) 0.0042(12) -0.0006(13) -0.0079(14)
C14 0.0629(17) 0.0487(16) 0.0397(15) -0.0088(13) 0.0099(13) -0.0144(14)
C15 0.0546(15) 0.0420(15) 0.0534(17) -0.0097(14) 0.0135(13) 0.0002(13)
C16 0.0425(13) 0.0334(13) 0.0515(17) 0.0024(12) 0.0020(12) -0.0036(11)
C17 0.0545(16) 0.0442(15) 0.0504(17) -0.0098(14) 0.0069(14) -0.0078(12)
C18 0.0486(15) 0.0587(18) 0.0508(17) 0.0113(15) -0.0066(13) -0.0072(14)

loop_
_atom_type_symbol
_atom_type_description
_atom_type_scat_dispersion_real
_atom_type_scat_dispersion_imag
_atom_type_scat_source
C C 0.0181 0.0091 'International Tables Vol C Tables 4.2.6.8 and 6.1.1.4'
H H 0.0000 0.0000 'International Tables Vol C Tables 4.2.6.8 and 6.1.1.4'
O O 0.0492 0.0322 'International Tables Vol C Tables 4.2.6.8 and 6.1.1.4'
Si Si 0.2541 0.3302 'International Tables Vol C Tables 4.2.6.8 and 6.1.1.4'

loop_
_geom_angle_atom_site_label_1
_geom_angle_atom_site_label_2
_geom_angle_atom_site_label_3
_geom_angle
C18 Si1 C17 110.49(15)
C18 Si1 C11 110.18(13)
C17 Si1 C11 108.89(12)
C18 Si1 C1 108.51(12)
C17 Si1 C1 107.38(12)
C11 Si1 C1 111.35(11)
C3 O1 C4 109.61(18)
C4 O2 C8 114.9(2)
C2 C1 Si1 116.88(16)
C5 C2 C1 118.0(2)
C5 C2 C3 101.68(19)
C1 C2 C3 113.0(2)
O1 C3 C9 109.8(2)
O1 C3 C2 105.2(2)
C9 C3 C2 114.2(2)
O2 C4 O1 110.19(19)
O2 C4 C5 117.6(2)
O1 C4 C5 105.2(2)
C2 C5 C6 114.1(2)
C2 C5 C4 100.1(2)
C6 C5 C4 112.7(2)
C5 C6 C7 110.5(2)
C8 C7 C6 110.0(2)
O2 C8 C7 110.6(2)
C10 C9 C3 124.7(3)
C16 C11 C12 116.8(2)
C16 C11 Si1 122.4(2)
C12 C11 Si1 120.76(19)
C13 C12 C11 121.8(3)
C14 C13 C12 120.0(3)
C15 C14 C13 119.6(3)
C14 C15 C16 120.3(3)
C15 C16 C11 121.5(3)

loop_
_geom_bond_atom_site_label_1
_geom_bond_atom_site_label_2
_geom_bond_distance
Si1 C18 1.857(3)
Si1 C17 1.868(3)
Si1 C11 1.872(3)
Si1 C1 1.882(2)
O1 C3 1.440(3)
O1 C4 1.443(3)
O2 C4 1.390(3)
O2 C8 1.443(4)
C1 C2 1.529(3)
C2 C5 1.522(4)
C2 C3 1.535(3)
C3 C9 1.489(4)
C4 C5 1.530(3)
C5 C6 1.526(4)
C6 C7 1.529(4)
C7 C8 1.497(4)
C9 C10 1.299(4)
C11 C16 1.394(3)
C11 C12 1.397(4)
C12 C13 1.383(4)
C13 C14 1.378(4)
C14 C15 1.375(4)
C15 C16 1.386(4)
